data_7245929
loop_
_publ_author_name
'Zhu, Mei'
'Ma, Shuqi'
'Dong, Huiyang'
'Zhong, Qing'
'Liu, Yi'

_publ_section_title
;
 Slow magnetic relaxation and selective luminescent probe in a 2p--3d--4f
 heterotrispin chain
;
_journal_issue 3
_journal_name_full CrystEngComm
_journal_page_first 403
_journal_page_last 416
_journal_paper_doi 10.1039/D2CE01200F
_journal_volume 25
_journal_year 2023
_chemical_formula_moiety 'C65 H53 Cu Dy F30 N6 O18'
_chemical_formula_sum 'C65 H53 Cu Dy F30 N6 O18'
_chemical_formula_weight 2002.17
_space_group_crystal_system monoclinic
_space_group_IT_number 14
_space_group_name_Hall '-P 2ybc'
_space_group_name_H-M_alt 'P 1 21/c 1'
_atom_sites_solution_hydrogens geom
_atom_sites_solution_primary direct
_audit_block_doi 10.5517/ccdc.csd.cc29gj1c
_audit_creation_date 2019-11-08
_audit_creation_method
;
Olex2 1.2
(compiled 2018.05.29 svn.r3508 for OlexSys, GUI svn.r5506)
;
_audit_update_record
;
2021-12-16 deposited with the CCDC.	2022-11-29 downloaded from the CCDC.
;
_cell_angle_alpha 90
_cell_angle_beta 100.466(3)
_cell_angle_gamma 90
_cell_formula_units_Z 4
_cell_length_a 18.0904(10)
_cell_length_b 19.5106(11)
_cell_length_c 23.1862(13)
_cell_measurement_reflns_used 9988
_cell_measurement_temperature 173(2)
_cell_measurement_theta_max 52.181
_cell_measurement_theta_min 2.593
_cell_volume 8047.5(8)
_computing_cell_refinement 'SAINT v8.37A (Bruker, 2015)'
_computing_data_reduction 'SAINT v8.37A (Bruker, 2015)'
_computing_molecular_graphics 'Olex2 (Dolomanov et al., 2009)'
_computing_publication_material 'Olex2 (Dolomanov et al., 2009)'
_computing_structure_refinement 'ShelXL (Sheldrick, 2015)'
_computing_structure_solution 'ShelXS (Sheldrick, 2008)'
_diffrn_ambient_temperature 173.0
_diffrn_measured_fraction_theta_full 0.997
_diffrn_measured_fraction_theta_max 0.993
_diffrn_measurement_device_type 'CCD area detector'
_diffrn_measurement_method 'phi and omega scans'
_diffrn_radiation_monochromator graphite
_diffrn_radiation_type MoK\a
_diffrn_radiation_wavelength 0.71073
_diffrn_reflns_av_R_equivalents 0.0730
_diffrn_reflns_av_unetI/netI 0.0786
_diffrn_reflns_Laue_measured_fraction_full 0.997
_diffrn_reflns_Laue_measured_fraction_max 0.993
_diffrn_reflns_limit_h_max 21
_diffrn_reflns_limit_h_min -15
_diffrn_reflns_limit_k_max 15
_diffrn_reflns_limit_k_min -23
_diffrn_reflns_limit_l_max 27
_diffrn_reflns_limit_l_min -27
_diffrn_reflns_number 61316
_diffrn_reflns_point_group_measured_fraction_full 0.997
_diffrn_reflns_point_group_measured_fraction_max 0.993
_diffrn_reflns_theta_full 25.242
_diffrn_reflns_theta_max 25.369
_diffrn_reflns_theta_min 1.145
_exptl_absorpt_coefficient_mu 1.323
_exptl_absorpt_correction_T_max 0.3012
_exptl_absorpt_correction_T_min 0.1379
_exptl_absorpt_correction_type multi-scan
_exptl_absorpt_process_details
'SADABS-2016/2 (Bruker,2016/2) was used for absorption correction. wR2(int) was 0.1508 before and 0.0847 after correction. The Ratio of minimum to maximum transmission is 0.4578. The \l/2 correction factor is Not present.'
_exptl_crystal_colour blue
_exptl_crystal_density_diffrn 1.653
_exptl_crystal_description needle
_exptl_crystal_F_000 3976
_refine_diff_density_max 1.998
_refine_diff_density_min -1.837
_refine_diff_density_rms 0.133
_refine_ls_extinction_method none
_refine_ls_goodness_of_fit_ref 1.043
_refine_ls_hydrogen_treatment constr
_refine_ls_matrix_type full
_refine_ls_number_parameters 1100
_refine_ls_number_reflns 14659
_refine_ls_number_restraints 0
_refine_ls_restrained_S_all 1.043
_refine_ls_R_factor_all 0.1255
_refine_ls_R_factor_gt 0.0815
_refine_ls_shift/su_max 0.002
_refine_ls_shift/su_mean 0.000
_refine_ls_structure_factor_coef Fsqd
_refine_ls_weighting_details 'w=1/[\s^2^(Fo^2^)+(0.1548P)^2^+16.2156P] where P=(Fo^2^+2Fc^2^)/3'
_refine_ls_weighting_scheme calc
_refine_ls_wR_factor_gt 0.2432
_refine_ls_wR_factor_ref 0.2730
_reflns_Friedel_coverage 0.000
_reflns_number_gt 9029
_reflns_number_total 14659
_reflns_threshold_expression 'I > 2\s(I)'
_cod_data_source_file d2ce01200f2.cif
_cod_data_source_block Dy
_cod_depositor_comments 'Adding full bibliography for 7245927--7245932.cif.'
_cod_database_code 7245929
_shelx_shelxl_version_number 2014/7
_shelx_space_group_comment
;
The symmetry employed for this shelxl refinement is uniquely defined
by the following loop, which should always be used as a source of
symmetry information in preference to the above space-group names.
They are only intended as comments.
;
_olex2_refinement_description
;
1. Fixed Uiso
 At 1.2 times of:
  All C(H) groups, All C(H,H) groups
 At 1.5 times of:
  All C(H,H,H) groups
2.a Secondary CH2 refined with riding coordinates:
 C15(H15A,H15B), C36(H36A,H36B)
2.b Aromatic/amide H refined with riding coordinates:
 C43(H43), C9(H9), C12(H12), C32(H32), C13(H13), C18(H18), C19(H19), C53(H53),
 C31(H31), C34(H34), C40(H40), C35(H35), C41(H41), C63(H63), C23(H23), C58(H58),
  C17(H17), C20(H20), C28(H28)
2.c Idealised Me refined as rotating group:
 C2(H2A,H2B,H2C), C47(H47A,H47B,H47C), C1(H1A,H1B,H1C), C5(H5A,H5B,H5C),
 C37(H37A,H37B,H37C), C14(H14A,H14B,H14C), C45(H45A,H45B,H45C), C6(H6A,H6B,H6C),
  C50(H50A,H50B,H50C), C48(H48A,H48B,H48C)
;
_olex2_submission_special_instructions 'No special instructions were received'

loop_
_space_group_symop_operation_xyz
'x, y, z'
'-x, y+1/2, -z+1/2'
'-x, -y, -z'
'x, -y-1/2, z-1/2'

loop_
_atom_site_label
_atom_site_type_symbol
_atom_site_fract_x
_atom_site_fract_y
_atom_site_fract_z
_atom_site_U_iso_or_equiv
_atom_site_adp_type
_atom_site_occupancy
_atom_site_site_symmetry_order
_atom_site_calc_flag
_atom_site_refinement_flags_posn
_atom_site_refinement_flags_adp
_atom_site_refinement_flags_occupancy
_atom_site_disorder_assembly
_atom_site_disorder_group
Dy1 Dy 1.19004(2) 0.29857(2) 0.69012(2) 0.0587(2) Uani 1 1 d . . . . .
Cu1 Cu 0.69087(6) 0.22876(7) 0.44301(5) 0.0670(4) Uani 1 1 d . . . . .
F25 F 1.2706(3) 0.0345(3) 0.7940(2) 0.0766(16) Uani 1 1 d . . . . .
O12 O 1.2472(3) 0.2033(3) 0.7472(3) 0.0547(15) Uani 1 1 d . . . . .
O17 O 1.2628(3) 0.2482(3) 0.6281(2) 0.0536(14) Uani 1 1 d . . . . .
O11 O 1.1285(3) 0.1967(3) 0.6471(3) 0.0517(14) Uani 1 1 d . . . . .
O6 O 0.6994(3) 0.1778(4) 0.5196(3) 0.0630(16) Uani 1 1 d . . . . .
O2 O 0.1156(3) 0.2318(3) 0.2595(2) 0.0501(13) Uani 1 1 d . . . . .
F26 F 1.3604(3) 0.0963(3) 0.7719(3) 0.0888(19) Uani 1 1 d . . . . .
N3 N 0.5794(4) 0.2305(4) 0.4318(3) 0.0529(17) Uani 1 1 d . . . . .
O10 O 1.0661(3) 0.2790(3) 0.4446(3) 0.0618(16) Uani 1 1 d . . . . .
F27 F 1.3038(4) 0.1265(3) 0.8392(3) 0.0864(18) Uani 1 1 d . . . . .
O4 O 0.3148(3) 0.1787(3) 0.4353(3) 0.0638(17) Uani 1 1 d . . . . .
O9 O 1.0850(3) 0.3855(4) 0.3848(3) 0.0667(17) Uani 1 1 d . . . . .
O13 O 1.1400(3) 0.4009(3) 0.7248(3) 0.0578(15) Uani 1 1 d . . . . .
O14 O 1.2870(3) 0.3483(3) 0.7567(3) 0.0615(16) Uani 1 1 d . . . . .
N2 N 0.0567(3) 0.2056(4) 0.2765(3) 0.0484(17) Uani 1 1 d . . . . .
O3 O 0.2976(3) 0.0690(3) 0.4878(3) 0.0706(19) Uani 1 1 d . . . . .
F20 F 1.4246(3) 0.3755(4) 0.8054(3) 0.095(2) Uani 1 1 d . . . . .
N1 N -0.0181(3) 0.1514(4) 0.3256(3) 0.0549(18) Uani 1 1 d . . . . .
O5 O 0.6918(4) 0.3260(4) 0.4955(3) 0.0684(17) Uani 1 1 d . . . . .
O7 O 0.6811(3) 0.1308(4) 0.3917(3) 0.0735(19) Uani 1 1 d . . . . .
O16 O 1.0960(4) 0.3369(3) 0.6151(3) 0.0676(17) Uani 1 1 d . . . . .
O15 O 1.2430(4) 0.3909(4) 0.6425(3) 0.0720(18) Uani 1 1 d . . . . .
O1 O -0.0412(3) 0.1173(4) 0.3647(3) 0.077(2) Uani 1 1 d . . . . .
O8 O 0.6861(3) 0.2778(4) 0.3666(3) 0.0707(19) Uani 1 1 d . . . . .
F18 F 1.0546(4) 0.4961(4) 0.7635(3) 0.105(2) Uani 1 1 d . . . . .
N4 N 0.8025(4) 0.2280(4) 0.4521(3) 0.0580(19) Uani 1 1 d . . . . .
F14 F 0.9597(4) 0.3545(5) 0.5612(3) 0.110(2) Uani 1 1 d . . . . .
N5 N 1.3234(4) 0.2652(4) 0.6078(3) 0.0565(19) Uani 1 1 d . . . . .
N6 N 1.3980(4) 0.3091(5) 0.5524(4) 0.074(3) Uani 1 1 d . . . . .
F15 F 1.0011(5) 0.4225(4) 0.5007(3) 0.125(3) Uani 1 1 d . . . . .
F8 F 0.7771(4) 0.1753(4) 0.6694(3) 0.102(2) Uani 1 1 d . . . . .
O18 O 1.4211(4) 0.3376(5) 0.5107(3) 0.100(3) Uani 1 1 d . . . . .
C7 C 0.0562(4) 0.1653(5) 0.3228(4) 0.054(2) Uani 1 1 d . . . . .
C10 C 0.2457(4) 0.1489(5) 0.4179(4) 0.053(2) Uani 1 1 d . . . . .
C43 C 1.1928(4) 0.2879(5) 0.5045(4) 0.052(2) Uani 1 1 d . . . . .
H43 H 1.1854 0.2487 0.5271 0.063 Uiso 1 1 calc R . . . .
F24 F 1.0967(6) 0.0971(4) 0.5605(3) 0.132(3) Uani 1 1 d . . . . .
F9 F 0.8016(6) 0.1114(5) 0.6008(3) 0.142(4) Uani 1 1 d . . . . .
F7 F 0.6950(6) 0.1097(4) 0.6227(4) 0.132(3) Uani 1 1 d . . . . .
F1 F 0.7120(4) 0.3497(5) 0.2724(3) 0.120(3) Uani 1 1 d . . . . .
C9 C 0.1876(4) 0.1741(5) 0.3761(4) 0.051(2) Uani 1 1 d . . . . .
H9 H 0.1942 0.2154 0.3560 0.061 Uiso 1 1 calc R . . . .
F17 F 1.0988(5) 0.5392(4) 0.6949(3) 0.119(3) Uani 1 1 d . . . . .
F30 F 1.3298(5) 0.4765(5) 0.5941(4) 0.130(3) Uani 1 1 d . . . . .
C38 C 1.1362(4) 0.3107(4) 0.4602(4) 0.051(2) Uani 1 1 d . . . . .
F11 F 0.6811(5) 0.4449(4) 0.5497(4) 0.134(3) Uani 1 1 d . . . . .
F19 F 1.3862(4) 0.4566(5) 0.8515(4) 0.148(4) Uani 1 1 d . . . . .
C11 C 0.2380(5) 0.0877(5) 0.4471(4) 0.057(2) Uani 1 1 d . . . . .
C39 C 1.1451(5) 0.3682(5) 0.4281(4) 0.059(2) Uani 1 1 d . . . . .
F16 F 1.1447(4) 0.5624(4) 0.7845(5) 0.155(4) Uani 1 1 d . . . . .
C62 C 1.2390(4) 0.1414(5) 0.7422(4) 0.052(2) Uani 1 1 d . . . . .
C33 C 0.9591(5) 0.2266(5) 0.4686(4) 0.055(2) Uani 1 1 d . . . . .
C42 C 1.2614(5) 0.3237(5) 0.5155(4) 0.054(2) Uani 1 1 d . . . . .
F13 F 0.9782(6) 0.4620(6) 0.5817(5) 0.177(5) Uani 1 1 d . . . . .
C8 C 0.1189(4) 0.1388(4) 0.3635(4) 0.0467(19) Uani 1 1 d . . . . .
C12 C 0.1711(5) 0.0524(5) 0.4339(4) 0.067(3) Uani 1 1 d . . . . .
H12 H 0.1654 0.0105 0.4535 0.080 Uiso 1 1 calc R . . . .
C52 C 1.2984(5) 0.4105(5) 0.7740(4) 0.059(2) Uani 1 1 d . . . . .
C32 C 0.9174(5) 0.2827(5) 0.4462(4) 0.063(2) Uani 1 1 d . . . . .
H32 H 0.9419 0.3230 0.4364 0.075 Uiso 1 1 calc R . . . .
C61 C 1.2950(6) 0.0989(5) 0.7866(4) 0.065(3) Uani 1 1 d . . . . .
C54 C 1.1704(5) 0.4526(5) 0.7485(4) 0.058(2) Uani 1 1 d . . . . .
C16 C 0.4227(4) 0.2281(5) 0.4121(4) 0.056(2) Uani 1 1 d . . . . .
C13 C 0.1113(5) 0.0773(5) 0.3921(4) 0.056(2) Uani 1 1 d . . . . .
H13 H 0.0657 0.0522 0.3833 0.067 Uiso 1 1 calc R . . . .
C18 C 0.5413(4) 0.1757(5) 0.4455(4) 0.056(2) Uani 1 1 d . . . . .
H18 H 0.5682 0.1362 0.4613 0.067 Uiso 1 1 calc R . . . .
C19 C 0.5398(5) 0.2858(5) 0.4087(4) 0.063(2) Uani 1 1 d . . . . .
H19 H 0.5664 0.3248 0.3989 0.075 Uiso 1 1 calc R . . . .
F22 F 1.0152(5) 0.1082(5) 0.6100(4) 0.145(3) Uani 1 1 d . . . . .
C3 C -0.0209(4) 0.2314(5) 0.2506(4) 0.059(2) Uani 1 1 d . . . . .
C53 C 1.2455(6) 0.4613(5) 0.7738(4) 0.066(3) Uani 1 1 d . . . . .
H53 H 1.2609 0.5040 0.7918 0.079 Uiso 1 1 calc R . . . .
C15 C 0.3384(4) 0.2317(5) 0.3996(4) 0.056(2) Uani 1 1 d . . . . .
H15A H 0.3208 0.2771 0.4105 0.068 Uiso 1 1 calc R . . . .
H15B H 0.3186 0.2232 0.3576 0.068 Uiso 1 1 calc R . . . .
F3 F 0.5963(6) 0.3454(6) 0.2737(5) 0.163(5) Uani 1 1 d . . . . .
F21 F 1.4051(4) 0.4725(6) 0.7653(5) 0.182(5) Uani 1 1 d . . . . .
C31 C 0.8396(5) 0.2803(6) 0.4378(5) 0.072(3) Uani 1 1 d . . . . .
H31 H 0.8120 0.3190 0.4208 0.086 Uiso 1 1 calc R . . . .
C34 C 0.9207(5) 0.1701(5) 0.4812(4) 0.060(2) Uani 1 1 d . . . . .
H34 H 0.9468 0.1298 0.4960 0.072 Uiso 1 1 calc R . . . .
C40 C 1.2113(5) 0.4038(5) 0.4393(4) 0.063(2) Uani 1 1 d . . . . .
H40 H 1.2176 0.4442 0.4177 0.075 Uiso 1 1 calc R . . . .
F6 F 0.6059(6) 0.0577(5) 0.2579(4) 0.167(5) Uani 1 1 d . . . . .
C35 C 0.8431(5) 0.1724(5) 0.4722(4) 0.063(2) Uani 1 1 d . . . . .
H35 H 0.8170 0.1325 0.4807 0.075 Uiso 1 1 calc R . . . .
C41 C 1.2693(5) 0.3805(6) 0.4825(4) 0.067(3) Uani 1 1 d . . . . .
H41 H 1.3157 0.4046 0.4894 0.081 Uiso 1 1 calc R . . . .
C36 C 1.0440(4) 0.2289(5) 0.4821(4) 0.060(2) Uani 1 1 d . . . . .
H36A H 1.0619 0.2414 0.5237 0.072 Uiso 1 1 calc R . . . .
H36B H 1.0652 0.1836 0.4747 0.072 Uiso 1 1 calc R . . . .
F23 F 1.0911(7) 0.0261(4) 0.6266(4) 0.188(6) Uani 1 1 d . . . . .
C2 C -0.0304(6) 0.2339(7) 0.1832(4) 0.083(3) Uani 1 1 d . . . . .
H2A H 0.0011 0.2706 0.1718 0.125 Uiso 1 1 calc GR . . . .
H2B H -0.0831 0.2428 0.1662 0.125 Uiso 1 1 calc GR . . . .
H2C H -0.0150 0.1899 0.1687 0.125 Uiso 1 1 calc GR . . . .
C64 C 1.1380(5) 0.1354(5) 0.6572(4) 0.056(2) Uani 1 1 d . . . . .
C22 C 0.7228(5) 0.2041(6) 0.5700(4) 0.064(3) Uani 1 1 d . . . . .
C44 C 1.3232(4) 0.2995(5) 0.5578(4) 0.061(2) Uani 1 1 d . . . . .
C24 C 0.7127(5) 0.3247(6) 0.5498(5) 0.066(3) Uani 1 1 d . . . . .
C46 C 1.3990(5) 0.2386(6) 0.6345(4) 0.067(3) Uani 1 1 d . . . . .
C4 C -0.0703(5) 0.1748(6) 0.2715(5) 0.068(3) Uani 1 1 d . . . . .
C51 C 1.3786(6) 0.4274(6) 0.7981(5) 0.078(3) Uani 1 1 d . . . . .
C63 C 1.1889(4) 0.1023(4) 0.6997(3) 0.0455(19) Uani 1 1 d . . . . .
H63 H 1.1907 0.0536 0.7007 0.055 Uiso 1 1 calc R . . . .
C27 C 0.6648(5) 0.2533(7) 0.3179(5) 0.075(3) Uani 1 1 d . . . . .
F2 F 0.6363(7) 0.2858(6) 0.2154(3) 0.186(6) Uani 1 1 d . . . . .
F5 F 0.5821(7) 0.0320(5) 0.3393(6) 0.164(4) Uani 1 1 d . . . . .
F28 F 1.2374(6) 0.5378(5) 0.5575(5) 0.165(4) Uani 1 1 d . . . . .
C23 C 0.7296(6) 0.2708(6) 0.5873(4) 0.066(3) Uani 1 1 d . . . . .
H23 H 0.7471 0.2804 0.6277 0.080 Uiso 1 1 calc R . . . .
F4 F 0.6899(6) 0.0154(5) 0.3260(4) 0.168(5) Uani 1 1 d . . . . .
C29 C 0.6568(5) 0.1315(7) 0.3378(5) 0.077(3) Uani 1 1 d . . . . .
C47 C 1.4096(5) 0.2413(7) 0.7023(4) 0.080(3) Uani 1 1 d . . . . .
H47A H 1.3935 0.2862 0.7145 0.120 Uiso 1 1 calc GR . . . .
H47B H 1.4628 0.2342 0.7192 0.120 Uiso 1 1 calc GR . . . .
H47C H 1.3794 0.2053 0.7161 0.120 Uiso 1 1 calc GR . . . .
C58 C 1.1370(7) 0.4446(6) 0.5815(5) 0.084(3) Uani 1 1 d . . . . .
H58 H 1.1218 0.4839 0.5581 0.101 Uiso 1 1 calc R . . . .
C60 C 1.0040(9) 0.4046(8) 0.5598(5) 0.101(5) Uani 1 1 d . . . . .
C17 C 0.4627(5) 0.1753(5) 0.4370(4) 0.055(2) Uani 1 1 d . . . . .
H17 H 0.4376 0.1367 0.4493 0.066 Uiso 1 1 calc R . . . .
C55 C 1.1189(6) 0.5129(5) 0.7482(5) 0.072(3) Uani 1 1 d . . . . .
C20 C 0.4639(5) 0.2878(5) 0.3991(4) 0.056(2) Uani 1 1 d . . . . .
H20 H 0.4379 0.3280 0.3838 0.067 Uiso 1 1 calc R . . . .
C57 C 1.2113(8) 0.4384(6) 0.6097(5) 0.090(4) Uani 1 1 d . . . . .
C1 C -0.0264(6) 0.3013(5) 0.2764(6) 0.078(3) Uani 1 1 d . . . . .
H1A H -0.0131 0.2986 0.3192 0.118 Uiso 1 1 calc GR . . . .
H1B H -0.0779 0.3185 0.2652 0.118 Uiso 1 1 calc GR . . . .
H1C H 0.0083 0.3325 0.2616 0.118 Uiso 1 1 calc GR . . . .
C5 C -0.1430(5) 0.1997(6) 0.2869(6) 0.086(4) Uani 1 1 d . . . . .
H5A H -0.1746 0.1603 0.2923 0.128 Uiso 1 1 calc GR . . . .
H5B H -0.1693 0.2286 0.2551 0.128 Uiso 1 1 calc GR . . . .
H5C H -0.1324 0.2264 0.3233 0.128 Uiso 1 1 calc GR . . . .
C37 C 1.0972(6) 0.4383(6) 0.3467(5) 0.087(3) Uani 1 1 d . . . . .
H37A H 1.0519 0.4446 0.3167 0.131 Uiso 1 1 calc GR . . . .
H37B H 1.1396 0.4263 0.3277 0.131 Uiso 1 1 calc GR . . . .
H37C H 1.1085 0.4809 0.3689 0.131 Uiso 1 1 calc GR . . . .
C49 C 1.4501(5) 0.2868(8) 0.6075(4) 0.089(4) Uani 1 1 d . . . . .
C65 C 1.0855(7) 0.0882(6) 0.6142(6) 0.088(4) Uani 1 1 d . . . . .
C59 C 1.0850(7) 0.3946(6) 0.5871(5) 0.076(3) Uani 1 1 d . . . . .
F29 F 1.2687(8) 0.5387(5) 0.6456(5) 0.205(6) Uani 1 1 d . . . . .
F12 F 0.7865(6) 0.4182(5) 0.5891(7) 0.196(6) Uani 1 1 d . . . . .
C14 C 0.2925(7) 0.0076(7) 0.5196(6) 0.100(4) Uani 1 1 d . . . . .
H14A H 0.2807 -0.0307 0.4921 0.150 Uiso 1 1 calc GR . . . .
H14B H 0.2528 0.0121 0.5430 0.150 Uiso 1 1 calc GR . . . .
H14C H 0.3406 -0.0011 0.5457 0.150 Uiso 1 1 calc GR . . . .
C28 C 0.6488(6) 0.1877(8) 0.3005(5) 0.083(4) Uani 1 1 d . . . . .
H28 H 0.6309 0.1798 0.2599 0.099 Uiso 1 1 calc R . . . .
C45 C 1.4000(7) 0.1619(7) 0.6143(6) 0.108(5) Uani 1 1 d . . . . .
H45A H 1.3570 0.1376 0.6249 0.162 Uiso 1 1 calc GR . . . .
H45B H 1.4468 0.1401 0.6336 0.162 Uiso 1 1 calc GR . . . .
H45C H 1.3969 0.1601 0.5717 0.162 Uiso 1 1 calc GR . . . .
C30 C 0.6391(10) 0.0609(11) 0.3128(8) 0.131(7) Uani 1 1 d . . . . .
C56 C 1.2637(10) 0.4984(7) 0.6045(6) 0.098(4) Uani 1 1 d . . . . .
F10 F 0.6980(12) 0.3976(5) 0.6291(6) 0.256(9) Uani 1 1 d . . . . .
C21 C 0.7485(8) 0.1510(7) 0.6161(5) 0.086(3) Uani 1 1 d . . . . .
C6 C -0.0846(6) 0.1141(7) 0.2303(6) 0.094(4) Uani 1 1 d . . . . .
H6A H -0.0383 0.1024 0.2162 0.141 Uiso 1 1 calc GR . . . .
H6B H -0.1240 0.1258 0.1969 0.141 Uiso 1 1 calc GR . . . .
H6C H -0.1008 0.0748 0.2512 0.141 Uiso 1 1 calc GR . . . .
C26 C 0.6516(9) 0.3115(10) 0.2694(6) 0.111(5) Uani 1 1 d . . . . .
C50 C 1.5187(6) 0.2542(11) 0.5894(6) 0.138(7) Uani 1 1 d . . . . .
H50A H 1.5092 0.2053 0.5817 0.207 Uiso 1 1 calc GR . . . .
H50B H 1.5623 0.2597 0.6210 0.207 Uiso 1 1 calc GR . . . .
H50C H 1.5289 0.2765 0.5538 0.207 Uiso 1 1 calc GR . . . .
C25 C 0.7195(9) 0.3993(8) 0.5766(7) 0.102(4) Uani 1 1 d . . . . .
C48 C 1.4713(7) 0.3521(8) 0.6431(5) 0.115(5) Uani 1 1 d . . . . .
H48A H 1.4981 0.3833 0.6209 0.172 Uiso 1 1 calc GR . . . .
H48B H 1.5039 0.3404 0.6804 0.172 Uiso 1 1 calc GR . . . .
H48C H 1.4257 0.3745 0.6509 0.172 Uiso 1 1 calc GR . . . .

loop_
_atom_site_aniso_label
_atom_site_aniso_U_11
_atom_site_aniso_U_22
_atom_site_aniso_U_33
_atom_site_aniso_U_23
_atom_site_aniso_U_13
_atom_site_aniso_U_12
Dy1 0.0463(3) 0.0673(3) 0.0608(3) -0.0012(2) 0.0052(2) 0.00131(19)
Cu1 0.0408(6) 0.0931(9) 0.0632(8) 0.0031(7) -0.0005(5) -0.0037(6)
F25 0.082(4) 0.062(3) 0.075(4) 0.011(3) -0.013(3) 0.000(3)
O12 0.041(3) 0.058(4) 0.062(4) 0.001(3) 0.003(3) 0.007(3)
O17 0.038(3) 0.073(4) 0.048(3) 0.001(3) 0.006(3) -0.002(3)
O11 0.039(3) 0.061(4) 0.052(3) -0.006(3) 0.002(3) -0.006(3)
O6 0.042(3) 0.085(4) 0.060(4) 0.006(4) 0.001(3) -0.002(3)
O2 0.032(3) 0.062(3) 0.055(3) 0.006(3) 0.004(2) -0.001(2)
F26 0.050(3) 0.111(5) 0.104(5) 0.028(4) 0.013(3) 0.026(3)
N3 0.033(3) 0.066(5) 0.056(4) 0.001(4) -0.002(3) -0.001(3)
O10 0.035(3) 0.083(4) 0.063(4) 0.010(3) -0.004(3) -0.012(3)
F27 0.105(5) 0.077(4) 0.064(4) 0.001(3) -0.017(3) 0.015(3)
O4 0.041(3) 0.081(4) 0.063(4) 0.017(3) -0.007(3) -0.016(3)
O9 0.049(3) 0.081(5) 0.066(4) 0.010(4) -0.001(3) 0.000(3)
O13 0.046(3) 0.059(4) 0.066(4) 0.000(3) 0.006(3) -0.001(3)
O14 0.044(3) 0.069(4) 0.070(4) 0.003(3) 0.006(3) 0.005(3)
N2 0.028(3) 0.063(4) 0.048(4) 0.001(4) -0.007(3) -0.001(3)
O3 0.059(4) 0.067(4) 0.076(4) 0.020(4) -0.014(3) -0.007(3)
F20 0.051(3) 0.099(5) 0.124(5) -0.009(4) -0.017(3) 0.005(3)
N1 0.025(3) 0.081(5) 0.057(4) 0.013(4) 0.004(3) -0.001(3)
O5 0.057(4) 0.086(5) 0.059(4) 0.003(4) 0.000(3) -0.014(3)
O7 0.049(4) 0.096(5) 0.069(5) -0.009(4) -0.007(3) 0.017(3)
O16 0.070(4) 0.067(4) 0.061(4) -0.003(3) -0.001(3) 0.008(3)
O15 0.087(5) 0.071(4) 0.060(4) 0.006(4) 0.018(4) 0.002(4)
O1 0.043(3) 0.099(5) 0.089(5) 0.013(4) 0.015(3) -0.007(3)
O8 0.047(4) 0.111(6) 0.050(4) 0.005(4) -0.005(3) -0.009(3)
F18 0.092(5) 0.097(5) 0.130(6) 0.011(4) 0.026(4) 0.035(4)
N4 0.032(3) 0.072(5) 0.067(5) 0.008(4) 0.000(3) -0.001(3)
F14 0.082(5) 0.130(7) 0.106(6) 0.015(5) -0.013(4) 0.001(4)
N5 0.031(3) 0.082(5) 0.054(5) -0.009(4) 0.001(3) -0.005(3)
N6 0.031(4) 0.137(8) 0.053(5) 0.002(5) 0.005(3) -0.009(4)
F15 0.155(7) 0.125(6) 0.075(4) 0.025(4) -0.031(4) 0.003(5)
F8 0.119(6) 0.116(5) 0.059(4) 0.001(4) -0.015(4) 0.024(4)
O18 0.044(4) 0.183(9) 0.073(5) 0.010(6) 0.011(4) -0.016(5)
C7 0.035(4) 0.063(6) 0.063(6) -0.005(5) 0.007(4) -0.007(4)
C10 0.032(4) 0.065(6) 0.060(5) 0.000(5) 0.002(4) 0.001(4)
C43 0.038(4) 0.072(6) 0.049(5) 0.000(4) 0.013(4) -0.002(4)
F24 0.206(10) 0.101(6) 0.072(5) -0.029(4) -0.018(5) -0.033(6)
F9 0.196(9) 0.149(7) 0.081(5) 0.019(5) 0.024(5) 0.097(7)
F7 0.171(8) 0.104(6) 0.109(6) 0.048(5) -0.002(6) -0.031(6)
F1 0.114(6) 0.180(8) 0.066(4) 0.000(5) 0.014(4) -0.066(6)
C9 0.035(4) 0.062(5) 0.054(5) -0.001(4) 0.007(4) -0.008(4)
F17 0.149(7) 0.110(6) 0.099(5) 0.025(4) 0.024(5) 0.066(5)
F30 0.112(6) 0.123(7) 0.156(8) 0.016(6) 0.022(6) -0.037(5)
C38 0.036(4) 0.061(6) 0.057(5) -0.005(4) 0.015(4) -0.002(4)
F11 0.133(7) 0.099(6) 0.150(8) -0.026(6) -0.022(6) 0.020(5)
F19 0.071(5) 0.185(9) 0.165(8) -0.082(7) -0.041(5) 0.017(5)
C11 0.041(4) 0.060(6) 0.063(6) 0.003(5) -0.007(4) 0.004(4)
C39 0.045(5) 0.078(6) 0.052(5) -0.010(5) 0.004(4) -0.003(4)
F16 0.102(6) 0.110(6) 0.218(10) -0.081(7) -0.064(6) 0.046(5)
C62 0.042(4) 0.059(6) 0.054(5) 0.009(4) 0.009(4) 0.009(4)
C33 0.040(4) 0.074(6) 0.047(5) 0.005(4) -0.001(4) -0.005(4)
C42 0.049(5) 0.067(6) 0.047(5) -0.005(5) 0.011(4) -0.004(4)
F13 0.143(8) 0.192(10) 0.166(8) -0.074(8) -0.052(7) 0.092(7)
C8 0.037(4) 0.056(5) 0.045(5) 0.003(4) 0.004(3) 0.007(3)
C12 0.062(6) 0.056(6) 0.077(7) 0.011(5) -0.003(5) -0.011(4)
C52 0.050(5) 0.065(6) 0.059(6) 0.003(5) 0.001(4) 0.005(4)
C32 0.040(5) 0.072(6) 0.073(6) 0.001(5) 0.002(4) -0.009(4)
C61 0.076(7) 0.064(6) 0.051(6) -0.014(5) -0.003(5) 0.007(5)
C54 0.066(6) 0.053(5) 0.051(5) 0.001(4) 0.001(4) -0.006(5)
C16 0.032(4) 0.074(6) 0.059(5) -0.017(5) 0.004(4) -0.009(4)
C13 0.044(5) 0.059(5) 0.060(5) -0.004(5) -0.004(4) -0.007(4)
C18 0.035(4) 0.062(5) 0.065(6) 0.001(5) -0.007(4) 0.000(4)
C19 0.049(5) 0.082(7) 0.054(6) 0.001(5) 0.001(4) -0.008(5)
F22 0.087(6) 0.176(9) 0.155(8) -0.049(7) -0.023(5) -0.042(6)
C3 0.032(4) 0.064(6) 0.075(6) 0.001(5) -0.001(4) 0.004(4)
C53 0.075(6) 0.050(5) 0.069(6) -0.001(5) 0.001(5) -0.006(5)
C15 0.038(4) 0.071(6) 0.055(5) 0.006(5) -0.004(4) -0.006(4)
F3 0.100(7) 0.203(11) 0.168(10) 0.118(9) -0.022(6) 0.003(7)
F21 0.070(5) 0.191(10) 0.262(13) 0.127(9) -0.031(6) -0.042(5)
C31 0.043(5) 0.083(7) 0.088(8) 0.020(6) 0.007(5) 0.006(5)
C34 0.049(5) 0.066(6) 0.059(6) 0.003(5) -0.006(4) -0.002(4)
C40 0.061(6) 0.069(6) 0.057(6) -0.002(5) 0.008(5) -0.009(5)
F6 0.204(10) 0.139(7) 0.118(7) -0.056(6) -0.082(7) 0.054(7)
C35 0.047(5) 0.076(6) 0.062(6) 0.006(5) 0.001(4) -0.012(5)
C41 0.060(6) 0.093(8) 0.050(5) -0.020(5) 0.011(5) -0.023(5)
C36 0.037(4) 0.085(6) 0.055(5) 0.006(5) 0.000(4) -0.005(4)
F23 0.261(12) 0.077(5) 0.162(8) 0.022(5) -0.129(8) -0.062(6)
C2 0.060(6) 0.126(10) 0.059(6) 0.021(7) -0.005(5) -0.007(6)
C64 0.045(5) 0.064(6) 0.060(6) -0.018(5) 0.009(4) -0.011(4)
C22 0.047(5) 0.092(8) 0.051(6) 0.015(6) -0.001(4) 0.005(5)
C44 0.030(4) 0.093(7) 0.056(6) -0.014(5) 0.001(4) -0.007(4)
C24 0.045(5) 0.081(7) 0.070(7) -0.002(6) 0.004(5) -0.009(5)
C46 0.036(4) 0.093(8) 0.068(6) -0.008(6) -0.002(4) 0.003(5)
C4 0.039(5) 0.094(7) 0.071(6) 0.002(6) 0.008(4) -0.012(5)
C51 0.064(6) 0.074(7) 0.086(8) 0.011(7) -0.014(6) -0.012(6)
C63 0.045(4) 0.033(4) 0.056(5) 0.003(4) 0.001(4) -0.001(3)
C27 0.036(5) 0.124(10) 0.065(7) 0.009(7) 0.008(5) 0.000(5)
F2 0.224(11) 0.265(13) 0.047(4) 0.033(6) -0.030(6) -0.148(10)
F5 0.165(10) 0.107(7) 0.190(11) -0.051(7) -0.045(8) 0.000(7)
F28 0.202(10) 0.118(7) 0.183(9) 0.072(7) 0.056(8) -0.019(7)
C23 0.067(6) 0.079(7) 0.050(6) -0.005(5) 0.002(5) 0.004(5)
F4 0.182(9) 0.178(9) 0.118(6) -0.055(6) -0.043(6) 0.116(8)
C29 0.047(5) 0.108(9) 0.067(7) -0.020(7) -0.018(5) 0.019(5)
C47 0.049(5) 0.139(10) 0.046(6) 0.009(6) -0.006(4) 0.010(6)
C58 0.086(8) 0.081(8) 0.082(8) 0.001(6) 0.004(7) 0.020(7)
C60 0.119(11) 0.100(10) 0.068(8) -0.015(7) -0.024(8) 0.045(9)
C17 0.044(5) 0.056(5) 0.060(5) 0.004(5) -0.007(4) -0.016(4)
C55 0.075(7) 0.061(6) 0.073(7) -0.013(6) -0.005(6) 0.006(5)
C20 0.042(4) 0.060(5) 0.064(6) 0.016(4) 0.002(4) 0.003(4)
C57 0.136(12) 0.070(7) 0.076(8) 0.011(6) 0.054(8) 0.003(8)
C1 0.045(5) 0.080(7) 0.100(9) -0.005(6) -0.013(5) 0.013(5)
C5 0.032(5) 0.118(10) 0.106(9) 0.017(7) 0.012(5) 0.009(5)
C37 0.067(7) 0.095(8) 0.091(8) 0.028(7) -0.008(6) -0.011(6)
C49 0.037(5) 0.178(13) 0.049(6) 0.008(7) 0.003(4) -0.004(6)
C65 0.084(8) 0.067(7) 0.096(10) 0.016(7) -0.027(7) -0.017(6)
C59 0.093(8) 0.078(8) 0.059(6) -0.005(6) 0.015(6) 0.022(6)
F29 0.365(18) 0.129(8) 0.160(9) -0.076(7) 0.146(10) -0.129(10)
F12 0.135(8) 0.093(6) 0.314(16) -0.025(8) -0.082(10) -0.036(6)
C14 0.084(8) 0.094(9) 0.106(9) 0.043(8) -0.025(7) -0.008(7)
C28 0.051(6) 0.145(12) 0.045(6) -0.017(7) -0.009(5) 0.011(7)
C45 0.066(7) 0.135(12) 0.114(10) -0.023(9) -0.011(7) 0.034(8)
C30 0.106(12) 0.158(17) 0.111(13) -0.056(12) -0.027(10) 0.052(12)
C56 0.146(13) 0.078(8) 0.074(8) 0.001(7) 0.025(8) -0.030(9)
F10 0.54(3) 0.089(7) 0.175(11) -0.034(7) 0.150(15) -0.013(11)
C21 0.115(10) 0.076(8) 0.068(8) -0.001(6) 0.018(7) 0.015(8)
C6 0.058(6) 0.108(9) 0.103(9) -0.027(8) -0.024(6) -0.019(6)
C26 0.074(9) 0.174(16) 0.074(9) 0.029(9) -0.014(7) -0.042(10)
C50 0.029(5) 0.29(2) 0.096(10) 0.004(12) 0.006(6) 0.030(9)
C25 0.111(11) 0.103(11) 0.083(9) -0.016(8) -0.006(8) 0.003(9)
C48 0.078(8) 0.184(15) 0.073(8) -0.014(9) -0.009(6) -0.058(9)

loop_
_atom_type_symbol
_atom_type_description
_atom_type_scat_dispersion_real
_atom_type_scat_dispersion_imag
_atom_type_scat_source
C C 0.0033 0.0016 'International Tables Vol C Tables 4.2.6.8 and 6.1.1.4'
H H 0.0000 0.0000 'International Tables Vol C Tables 4.2.6.8 and 6.1.1.4'
Cu Cu 0.3201 1.2651 'International Tables Vol C Tables 4.2.6.8 and 6.1.1.4'
Dy Dy -0.1892 4.4098 'International Tables Vol C Tables 4.2.6.8 and 6.1.1.4'
F F 0.0171 0.0103 'International Tables Vol C Tables 4.2.6.8 and 6.1.1.4'
N N 0.0061 0.0033 'International Tables Vol C Tables 4.2.6.8 and 6.1.1.4'
O O 0.0106 0.0060 'International Tables Vol C Tables 4.2.6.8 and 6.1.1.4'

loop_
_geom_angle_atom_site_label_1
_geom_angle_atom_site_label_2
_geom_angle_atom_site_label_3
_geom_angle
_geom_angle_site_symmetry_1
_geom_angle_site_symmetry_3
_geom_angle_publ_flag
O17 Dy1 O12 77.2(2) . . ?
O17 Dy1 O11 70.55(19) . . ?
O17 Dy1 O2 140.4(2) . 4_666 ?
O17 Dy1 O13 148.1(2) . . ?
O17 Dy1 O15 73.5(2) . . ?
O11 Dy1 O12 73.1(2) . . ?
O2 Dy1 O12 70.81(19) 4_666 . ?
O2 Dy1 O11 78.18(19) 4_666 . ?
O2 Dy1 O13 71.5(2) 4_666 . ?
O2 Dy1 O15 146.0(2) 4_666 . ?
O13 Dy1 O12 127.7(2) . . ?
O13 Dy1 O11 130.89(19) . . ?
O13 Dy1 O15 74.6(2) . . ?
O14 Dy1 O12 76.1(2) . . ?
O14 Dy1 O17 98.2(2) . . ?
O14 Dy1 O11 148.9(2) . . ?
O14 Dy1 O2 96.2(2) . 4_666 ?
O14 Dy1 O13 73.4(2) . . ?
O14 Dy1 O15 71.2(2) . . ?
O16 Dy1 O12 147.5(2) . . ?
O16 Dy1 O17 95.3(2) . . ?
O16 Dy1 O11 74.6(2) . . ?
O16 Dy1 O2 99.2(2) . 4_666 ?
O16 Dy1 O13 73.3(2) . . ?
O16 Dy1 O14 136.3(2) . . ?
O16 Dy1 O15 73.4(2) . . ?
O15 Dy1 O12 131.7(2) . . ?
O15 Dy1 O11 128.5(2) . . ?
O6 Cu1 O5 87.0(3) . . ?
O6 Cu1 O7 91.9(3) . . ?
N3 Cu1 O6 92.1(3) . . ?
N3 Cu1 O5 87.9(3) . . ?
N3 Cu1 O7 88.0(3) . . ?
N3 Cu1 O8 89.8(3) . . ?
N3 Cu1 N4 178.5(3) . . ?
O7 Cu1 O5 175.7(2) . . ?
O8 Cu1 O6 177.9(3) . . ?
O8 Cu1 O5 94.1(3) . . ?
O8 Cu1 O7 87.2(3) . . ?
N4 Cu1 O6 89.4(3) . . ?
N4 Cu1 O5 92.4(3) . . ?
N4 Cu1 O7 91.7(3) . . ?
N4 Cu1 O8 88.7(3) . . ?
C62 O12 Dy1 132.9(6) . . ?
N5 O17 Dy1 135.7(5) . . ?
C64 O11 Dy1 133.6(5) . . ?
C22 O6 Cu1 124.5(6) . . ?
N2 O2 Dy1 135.0(5) . 4_465 ?
C18 N3 Cu1 120.7(6) . . ?
C18 N3 C19 118.2(7) . . ?
C19 N3 Cu1 121.2(6) . . ?
C38 O10 C36 119.4(6) . . ?
C10 O4 C15 119.1(6) . . ?
C39 O9 C37 116.5(7) . . ?
C54 O13 Dy1 132.0(6) . . ?
C52 O14 Dy1 131.4(5) . . ?
O2 N2 C7 126.9(6) . . ?
O2 N2 C3 120.0(7) . . ?
C7 N2 C3 112.1(7) . . ?
C11 O3 C14 118.3(7) . . ?
O1 N1 C7 126.3(7) . . ?
O1 N1 C4 121.6(6) . . ?
C7 N1 C4 111.7(7) . . ?
C24 O5 Cu1 119.9(7) . . ?
C29 O7 Cu1 120.1(7) . . ?
C59 O16 Dy1 132.8(7) . . ?
C57 O15 Dy1 130.5(8) . . ?
C27 O8 Cu1 125.8(8) . . ?
C31 N4 Cu1 121.9(6) . . ?
C31 N4 C35 116.6(8) . . ?
C35 N4 Cu1 121.5(6) . . ?
O17 N5 C44 124.5(7) . . ?
O17 N5 C46 121.8(8) . . ?
C44 N5 C46 113.1(7) . . ?
O18 N6 C44 126.5(8) . . ?
O18 N6 C49 122.5(7) . . ?
C44 N6 C49 110.7(8) . . ?
N2 C7 N1 107.6(7) . . ?
N2 C7 C8 128.5(7) . . ?
N1 C7 C8 123.8(8) . . ?
O4 C10 C9 126.2(8) . . ?
O4 C10 C11 112.8(7) . . ?
C9 C10 C11 121.0(8) . . ?
C38 C43 C42 118.9(8) . . ?
C10 C9 C8 120.2(8) . . ?
C43 C38 O10 124.3(8) . . ?
C39 C38 O10 114.3(7) . . ?
C39 C38 C43 121.4(8) . . ?
O3 C11 C10 115.7(7) . . ?
O3 C11 C12 125.4(8) . . ?
C12 C11 C10 118.8(8) . . ?
C38 C39 O9 116.2(8) . . ?
C40 C39 O9 124.0(9) . . ?
C40 C39 C38 119.8(8) . . ?
O12 C62 C61 114.4(8) . . ?
O12 C62 C63 130.1(8) . . ?
C63 C62 C61 115.4(8) . . ?
C32 C33 C36 121.4(8) . . ?
C34 C33 C32 117.3(8) . . ?
C34 C33 C36 121.2(9) . . ?
C43 C42 C44 121.0(9) . . ?
C41 C42 C43 118.7(8) . . ?
C41 C42 C44 120.3(8) . . ?
C9 C8 C7 121.6(8) . . ?
C13 C8 C7 119.4(7) . . ?
C13 C8 C9 118.9(7) . . ?
C11 C12 C13 121.1(9) . . ?
O14 C52 C53 127.4(8) . . ?
O14 C52 C51 114.5(8) . . ?
C53 C52 C51 118.1(9) . . ?
C33 C32 C31 119.8(9) . . ?
F25 C61 C62 113.1(8) . . ?
F26 C61 F25 109.5(8) . . ?
F26 C61 F27 107.4(9) . . ?
F26 C61 C62 111.5(8) . . ?
F27 C61 F25 104.5(8) . . ?
F27 C61 C62 110.6(8) . . ?
O13 C54 C53 127.8(9) . . ?
O13 C54 C55 114.5(8) . . ?
C53 C54 C55 117.7(9) . . ?
C17 C16 C15 125.1(9) . . ?
C17 C16 C20 117.0(7) . . ?
C20 C16 C15 117.8(8) . . ?
C8 C13 C12 120.0(8) . . ?
N3 C18 C17 121.6(8) . . ?
N3 C19 C20 122.5(9) . . ?
N2 C3 C2 109.7(8) . . ?
N2 C3 C4 100.6(7) . . ?
C2 C3 C4 112.0(8) . . ?
C1 C3 N2 105.6(7) . . ?
C1 C3 C2 111.8(9) . . ?
C1 C3 C4 116.1(9) . . ?
C52 C53 C54 122.7(9) . . ?
O4 C15 C16 104.6(7) . . ?
N4 C31 C32 123.4(9) . . ?
C33 C34 C35 119.0(9) . . ?
C39 C40 C41 119.3(9) . . ?
N4 C35 C34 123.7(9) . . ?
C42 C41 C40 121.8(9) . . ?
O10 C36 C33 106.5(7) . . ?
O11 C64 C63 130.2(8) . . ?
O11 C64 C65 114.1(8) . . ?
C63 C64 C65 115.7(9) . . ?
O6 C22 C23 130.8(9) . . ?
O6 C22 C21 112.5(10) . . ?
C23 C22 C21 116.7(10) . . ?
N5 C44 N6 107.1(8) . . ?
N5 C44 C42 129.9(8) . . ?
N6 C44 C42 123.1(9) . . ?
O5 C24 C23 130.8(11) . . ?
O5 C24 C25 111.5(10) . . ?
C23 C24 C25 117.7(10) . . ?
N5 C46 C47 110.2(8) . . ?
N5 C46 C49 101.1(8) . . ?
N5 C46 C45 105.5(7) . . ?
C47 C46 C45 109.2(10) . . ?
C49 C46 C47 115.0(9) . . ?
C49 C46 C45 115.0(10) . . ?
N1 C4 C3 99.7(7) . . ?
N1 C4 C5 110.1(9) . . ?
N1 C4 C6 107.4(9) . . ?
C5 C4 C3 115.0(9) . . ?
C5 C4 C6 110.2(9) . . ?
C6 C4 C3 113.8(9) . . ?
F20 C51 F19 104.7(9) . . ?
F20 C51 C52 115.6(9) . . ?
F20 C51 F21 107.8(11) . . ?
F19 C51 C52 111.5(10) . . ?
F21 C51 F19 105.2(11) . . ?
F21 C51 C52 111.4(9) . . ?
C64 C63 C62 119.9(8) . . ?
O8 C27 C28 131.2(11) . . ?
O8 C27 C26 110.9(12) . . ?
C28 C27 C26 117.8(12) . . ?
C22 C23 C24 123.3(10) . . ?
O7 C29 C28 127.7(11) . . ?
O7 C29 C30 112.8(13) . . ?
C28 C29 C30 119.4(12) . . ?
C59 C58 C57 120.8(11) . . ?
F14 C60 F15 107.7(11) . . ?
F14 C60 F13 111.7(15) . . ?
F14 C60 C59 117.6(11) . . ?
F15 C60 C59 107.7(13) . . ?
F13 C60 F15 101.8(11) . . ?
F13 C60 C59 109.2(11) . . ?
C16 C17 C18 121.1(9) . . ?
F18 C55 F17 104.0(9) . . ?
F18 C55 C54 112.4(9) . . ?
F17 C55 C54 112.0(9) . . ?
F16 C55 F18 103.7(10) . . ?
F16 C55 F17 108.6(10) . . ?
F16 C55 C54 115.3(9) . . ?
C19 C20 C16 119.4(8) . . ?
O15 C57 C58 129.7(12) . . ?
O15 C57 C56 112.9(13) . . ?
C58 C57 C56 117.2(12) . . ?
N6 C49 C46 101.1(7) . . ?
N6 C49 C50 107.7(9) . . ?
N6 C49 C48 106.0(11) . . ?
C50 C49 C46 116.1(13) . . ?
C50 C49 C48 111.1(11) . . ?
C48 C49 C46 113.7(9) . . ?
F24 C65 F22 101.9(10) . . ?
F24 C65 C64 110.6(10) . . ?
F22 C65 C64 110.0(11) . . ?
F23 C65 F24 109.3(13) . . ?
F23 C65 F22 110.0(12) . . ?
F23 C65 C64 114.4(10) . . ?
O16 C59 C58 128.1(11) . . ?
O16 C59 C60 112.0(12) . . ?
C58 C59 C60 120.0(12) . . ?
C27 C28 C29 124.5(10) . . ?
F6 C30 F5 99.2(15) . . ?
F6 C30 C29 116.6(16) . . ?
F5 C30 C29 108.6(12) . . ?
F4 C30 F6 112.6(13) . . ?
F4 C30 F5 99.7(18) . . ?
F4 C30 C29 116.8(13) . . ?
F30 C56 F28 103.5(12) . . ?
F30 C56 C57 111.0(12) . . ?
F28 C56 C57 111.6(13) . . ?
F29 C56 F30 113.8(15) . . ?
F29 C56 F28 103.2(13) . . ?
F29 C56 C57 113.0(12) . . ?
F8 C21 C22 115.5(10) . . ?
F9 C21 F8 105.9(11) . . ?
F9 C21 C22 110.9(10) . . ?
F7 C21 F8 106.5(11) . . ?
F7 C21 F9 105.4(11) . . ?
F7 C21 C22 112.0(11) . . ?
F1 C26 C27 110.7(11) . . ?
F1 C26 F2 107.0(12) . . ?
F3 C26 F1 112.1(17) . . ?
F3 C26 C27 110.4(12) . . ?
F3 C26 F2 104.3(13) . . ?
F2 C26 C27 112.1(15) . . ?
F11 C25 C24 118.0(11) . . ?
F11 C25 F12 109.9(15) . . ?
F11 C25 F10 104.4(15) . . ?
F12 C25 C24 111.5(13) . . ?
F12 C25 F10 103.0(14) . . ?
F10 C25 C24 108.7(13) . . ?

loop_
_geom_bond_atom_site_label_1
_geom_bond_atom_site_label_2
_geom_bond_distance
_geom_bond_site_symmetry_2
_geom_bond_publ_flag
Dy1 O12 2.404(6) . ?
Dy1 O17 2.335(6) . ?
Dy1 O11 2.404(6) . ?
Dy1 O2 2.354(6) 4_666 ?
Dy1 O13 2.392(6) . ?
Dy1 O14 2.328(6) . ?
Dy1 O16 2.324(6) . ?
Dy1 O15 2.401(7) . ?
Cu1 O6 2.017(7) . ?
Cu1 N3 1.987(6) . ?
Cu1 O5 2.253(7) . ?
Cu1 O7 2.242(7) . ?
Cu1 O8 2.002(7) . ?
Cu1 N4 1.992(7) . ?
F25 C61 1.354(12) . ?
O12 C62 1.221(10) . ?
O17 N5 1.313(8) . ?
O11 C64 1.225(10) . ?
O6 C22 1.275(12) . ?
O2 Dy1 2.354(6) 4_465 ?
O2 N2 1.307(8) . ?
F26 C61 1.290(12) . ?
N3 C18 1.340(11) . ?
N3 C19 1.351(12) . ?
O10 C38 1.399(10) . ?
O10 C36 1.414(11) . ?
F27 C61 1.315(11) . ?
O4 C10 1.371(9) . ?
O4 C15 1.436(11) . ?
O9 C39 1.381(10) . ?
O9 C37 1.399(12) . ?
O13 C54 1.228(10) . ?
O14 C52 1.283(11) . ?
N2 C7 1.331(11) . ?
N2 C3 1.510(10) . ?
O3 C11 1.347(10) . ?
O3 C14 1.419(12) . ?
F20 C51 1.303(12) . ?
N1 O1 1.254(9) . ?
N1 C7 1.384(10) . ?
N1 C4 1.499(12) . ?
O5 C24 1.245(12) . ?
O7 C29 1.247(12) . ?
O16 C59 1.297(13) . ?
O15 C57 1.268(14) . ?
O8 C27 1.222(13) . ?
F18 C55 1.320(13) . ?
N4 C31 1.297(12) . ?
N4 C35 1.345(12) . ?
F14 C60 1.268(17) . ?
N5 C44 1.339(12) . ?
N5 C46 1.487(11) . ?
N6 O18 1.251(10) . ?
N6 C44 1.394(11) . ?
N6 C49 1.506(13) . ?
F15 C60 1.406(15) . ?
F8 C21 1.337(13) . ?
C7 C8 1.434(11) . ?
C10 C9 1.385(12) . ?
C10 C11 1.392(12) . ?
C43 C38 1.385(12) . ?
C43 C42 1.407(12) . ?
F24 C65 1.307(15) . ?
F9 C21 1.329(14) . ?
F7 C21 1.289(15) . ?
F1 C26 1.313(14) . ?
C9 C8 1.405(11) . ?
F17 C55 1.326(12) . ?
F30 C56 1.333(17) . ?
C38 C39 1.372(13) . ?
F11 C25 1.227(15) . ?
F19 C51 1.348(14) . ?
C11 C12 1.378(12) . ?
C39 C40 1.369(12) . ?
F16 C55 1.311(12) . ?
C62 C61 1.547(13) . ?
C62 C63 1.432(12) . ?
C33 C32 1.377(13) . ?
C33 C34 1.362(13) . ?
C33 C36 1.512(11) . ?
C42 C41 1.367(14) . ?
C42 C44 1.426(13) . ?
F13 C60 1.348(14) . ?
C8 C13 1.389(12) . ?
C12 C13 1.402(12) . ?
C52 C53 1.377(13) . ?
C52 C51 1.493(13) . ?
C32 C31 1.386(12) . ?
C54 C53 1.389(13) . ?
C54 C55 1.499(14) . ?
C16 C15 1.501(11) . ?
C16 C17 1.329(13) . ?
C16 C20 1.444(12) . ?
C18 C17 1.398(11) . ?
C19 C20 1.351(12) . ?
F22 C65 1.317(15) . ?
C3 C2 1.543(14) . ?
C3 C4 1.550(14) . ?
C3 C1 1.500(14) . ?
F3 C26 1.22(2) . ?
F21 C51 1.310(13) . ?
C34 C35 1.381(12) . ?
C40 C41 1.390(13) . ?
F6 C30 1.308(17) . ?
F23 C65 1.247(13) . ?
C64 C63 1.380(12) . ?
C64 C65 1.550(14) . ?
C22 C23 1.362(14) . ?
C22 C21 1.501(15) . ?
C24 C23 1.364(15) . ?
C24 C25 1.580(18) . ?
C46 C47 1.549(14) . ?
C46 C49 1.530(15) . ?
C46 C45 1.570(17) . ?
C4 C5 1.505(13) . ?
C4 C6 1.514(15) . ?
C27 C28 1.356(17) . ?
C27 C26 1.586(19) . ?
F2 C26 1.331(17) . ?
F5 C30 1.41(2) . ?
F28 C56 1.349(16) . ?
F4 C30 1.275(16) . ?
C29 C28 1.389(17) . ?
C29 C30 1.51(2) . ?
C58 C57 1.389(17) . ?
C58 C59 1.379(16) . ?
C60 C59 1.500(17) . ?
C57 C56 1.525(18) . ?
C49 C50 1.521(16) . ?
C49 C48 1.529(19) . ?
F29 C56 1.227(15) . ?
F12 C25 1.250(17) . ?
F10 C25 1.343(18) . ?
